data_9006966
loop_
_publ_author_name
'Chakhmouradian, A. R.'
'Ross, K.'
'Mitchell, R. H.'
'Swainson, I.'

_publ_section_title
;The crystal chemistry of synthetic potassium-bearing neighborite,
 (Na1-xKx)MgF3 Sample x = 1.00
;
_journal_name_full 'Physics and Chemistry of Minerals'
_journal_page_first 277
_journal_page_last 284
_journal_paper_doi 10.1007/s002690100151
_journal_volume 28
_journal_year 2001
_chemical_formula_structural KMgF3
_chemical_formula_sum 'F3 K Mg'
_space_group_IT_number 221
_symmetry_space_group_name_Hall '-P 4 2 3'
_symmetry_space_group_name_H-M 'P m -3 m'
_cell_angle_alpha 90
_cell_angle_beta 90
_cell_angle_gamma 90
_cell_length_a 3.9897
_cell_length_b 3.9897
_cell_length_c 3.9897
_cell_formula_units_Z 1
_cell_volume 63.507
_database_code_amcsd 0008551
_exptl_crystal_density_diffrn 3.148
_cod_original_sg_symbol_H-M 'P m 3 m'
_cod_original_formula_sum 'K Mg F3'
_cod_database_code 9006966
_amcsd_formula_title KMgF3

loop_
_space_group_symop_operation_xyz
x,y,z
z,-x,y
-y,z,-x
x,-y,z
-z,x,-y
y,-z,x
-x,y,-z
x,-z,-y
-z,y,x
y,-x,-z
-x,z,y
z,-y,-x
-y,x,z
x,z,y
-z,-y,-x
y,x,z
-x,-z,-y
z,y,x
-y,-x,-z
z,x,-y
-y,-z,x
x,y,-z
-z,-x,y
y,z,-x
-x,-y,z
-z,x,y
y,-z,-x
-x,y,z
z,-x,-y
-y,z,x
x,-y,-z
-x,z,-y
z,-y,x
-y,x,-z
x,-z,y
-z,y,-x
y,-x,z
-x,-z,y
z,y,-x
-y,-x,z
x,z,-y
-z,-y,x
y,x,-z
-z,-x,-y
y,z,x
-x,-y,-z
z,x,y
-y,-z,-x

loop_
_atom_site_label
_atom_site_fract_x
_atom_site_fract_y
_atom_site_fract_z
K 0.50000 0.50000 0.50000
Mg 0.00000 0.00000 0.00000
F 0.50000 0.00000 0.00000

loop_
_cod_related_entry_id
_cod_related_entry_database
_cod_related_entry_code
1 AMCSD 0008551
